data_4109739
loop_
_publ_author_name
'Clinton L. Lund'
'J\"org A. Schachner'
'J. Wilson Quail'
'Jens M\"uller'

_publ_section_title
;
 [1]Molybdarenophanes: Strained Metallarenophanes with Aluminum, Gallium,
 and Silicon in Bridging Positions
;
_journal_name_full 'Journal of the American Chemical Society'
_journal_page_first 9313
_journal_page_last 9320
_journal_paper_doi 10.1021/ja072747w
_journal_volume 129
_journal_year 2007
_chemical_formula_moiety 'C23 H40 Ga Mo N Si3, C6 H6'
_chemical_formula_sum 'C29 H46 Ga Mo N Si3'
_chemical_formula_weight 658.60
_chemical_name_systematic
; 
 ? 
;
_space_group_IT_number 2
_symmetry_cell_setting triclinic
_symmetry_space_group_name_Hall '-P 1'
_symmetry_space_group_name_H-M 'P -1'
_atom_sites_solution_hydrogens geom
_atom_sites_solution_primary direct
_atom_sites_solution_secondary difmap
_audit_creation_method SHELXL-97
_cell_angle_alpha 110.073(2)
_cell_angle_beta 90.698(2)
_cell_angle_gamma 96.944(2)
_cell_formula_units_Z 2
_cell_length_a 9.2069(3)
_cell_length_b 13.3959(4)
_cell_length_c 13.5754(3)
_cell_measurement_reflns_used 6679
_cell_measurement_temperature 173(2)
_cell_measurement_theta_max 27.485
_cell_measurement_theta_min 0.998
_cell_volume 1558.49(8)
_computing_cell_refinement 'HKL Scalepack (Otwinowski & Minor 1997)'
_computing_data_collection 'Collect (Nonius BV, 1998)'
_computing_data_reduction 'HKL Denzo and Scalepack (Otwinowski & Minor 1997)'
_computing_molecular_graphics 'Ortep-3 for Windows (Farrugia, 1997)'
_computing_publication_material 'SHELXL-97 (Sheldrick, 1997)'
_computing_structure_refinement 'SHELXL-97 (Sheldrick, 1997)'
_computing_structure_solution 'SIR97 (Altomare et al., 1997)'
_diffrn_ambient_temperature 173(2)
_diffrn_detector_area_resol_mean 9
_diffrn_measured_fraction_theta_full 0.995
_diffrn_measured_fraction_theta_max 0.995
_diffrn_measurement_device 'Nonius KappaCCD'
_diffrn_measurement_method '\f scans and \w scans with \k offsets'
_diffrn_radiation_monochromator 'horizonally mounted graphite crystal'
_diffrn_radiation_source 'fine-focus sealed tube'
_diffrn_radiation_type MoK\a
_diffrn_radiation_wavelength 0.71073
_diffrn_reflns_av_R_equivalents 0.0607
_diffrn_reflns_av_sigmaI/netI 0.0567
_diffrn_reflns_limit_h_max 11
_diffrn_reflns_limit_h_min -11
_diffrn_reflns_limit_k_max 17
_diffrn_reflns_limit_k_min -17
_diffrn_reflns_limit_l_max 17
_diffrn_reflns_limit_l_min -17
_diffrn_reflns_number 22845
_diffrn_reflns_theta_full 27.54
_diffrn_reflns_theta_max 27.54
_diffrn_reflns_theta_min 2.58
_diffrn_standards_decay_% 0
_diffrn_standards_interval_count 0
_diffrn_standards_interval_time 0
_diffrn_standards_number 0
_exptl_absorpt_coefficient_mu 1.400
_exptl_absorpt_correction_T_max 0.834
_exptl_absorpt_correction_T_min 0.750
_exptl_absorpt_correction_type psi-scan
_exptl_absorpt_process_details 'Shelxtl 6.10 (Bruker-AXS, 2000)'
_exptl_crystal_colour green
_exptl_crystal_density_diffrn 1.403
_exptl_crystal_description block
_exptl_crystal_F_000 684
_exptl_crystal_size_max 0.20
_exptl_crystal_size_mid 0.17
_exptl_crystal_size_min 0.13
_refine_diff_density_max 0.826
_refine_diff_density_min -0.628
_refine_diff_density_rms 0.104
_refine_ls_extinction_method none
_refine_ls_goodness_of_fit_ref 1.041
_refine_ls_hydrogen_treatment constr
_refine_ls_matrix_type full
_refine_ls_number_parameters 296
_refine_ls_number_reflns 7144
_refine_ls_number_restraints 38
_refine_ls_restrained_S_all 1.048
_refine_ls_R_factor_all 0.0655
_refine_ls_R_factor_gt 0.0441
_refine_ls_shift/su_max 0.000
_refine_ls_shift/su_mean 0.000
_refine_ls_structure_factor_coef Fsqd
_refine_ls_weighting_details 'calc w=1/[\s^2^(Fo^2^)+(0.0411P)^2^+2.2979P] where P=(Fo^2^+2Fc^2^)/3'
_refine_ls_weighting_scheme calc
_refine_ls_wR_factor_gt 0.0986
_refine_ls_wR_factor_ref 0.1107
_reflns_number_gt 5505
_reflns_number_total 7144
_reflns_threshold_expression >2\s(I)
_cod_data_source_file ja072747wsi20070419_061053.cif
_cod_data_source_block 470
_cod_database_code 4109739

loop_
_symmetry_equiv_pos_as_xyz
'x, y, z'
'-x, -y, -z'

loop_
_atom_site_label
_atom_site_type_symbol
_atom_site_fract_x
_atom_site_fract_y
_atom_site_fract_z
_atom_site_U_iso_or_equiv
_atom_site_adp_type
_atom_site_occupancy
_atom_site_symmetry_multiplicity
_atom_site_calc_flag
_atom_site_refinement_flags
_atom_site_disorder_assembly
_atom_site_disorder_group
Mo1 Mo 0.31963(4) 0.38012(3) 0.20736(2) 0.02671(10) Uani 1 1 d . . .
Ga1 Ga 0.15994(4) 0.57890(3) 0.27501(3) 0.02459(11) Uani 1 1 d . . .
Si1 Si -0.03840(11) 0.72449(9) 0.32704(8) 0.0285(2) Uani 1 1 d . . .
Si2 Si 0.25925(12) 0.81001(8) 0.25173(8) 0.0295(2) Uani 1 1 d . . .
Si3 Si 0.24024(12) 0.80191(9) 0.48019(8) 0.0308(2) Uani 1 1 d . . .
N1 N -0.0698(4) 0.5778(3) 0.2596(3) 0.0432(9) Uani 1 1 d . . .
C1 C 0.2339(4) 0.4909(3) 0.1359(3) 0.0278(8) Uani 1 1 d . . .
C2 C 0.1560(5) 0.3845(3) 0.0878(3) 0.0319(8) Uani 1 1 d . . .
H2 H 0.0522 0.3747 0.0889 0.038 Uiso 1 1 calc R . .
C3 C 0.2282(5) 0.2935(3) 0.0385(3) 0.0381(10) Uani 1 1 d . . .
H3 H 0.1725 0.2247 0.0081 0.046 Uiso 1 1 calc R . .
C4 C 0.3814(5) 0.3049(3) 0.0347(3) 0.0382(9) Uani 1 1 d . . .
H4 H 0.4303 0.2441 0.0033 0.046 Uiso 1 1 calc R . .
C5 C 0.4615(5) 0.4085(3) 0.0782(3) 0.0391(10) Uani 1 1 d . . .
H5 H 0.5650 0.4176 0.0745 0.047 Uiso 1 1 calc R . .
C6 C 0.3889(4) 0.4987(3) 0.1274(3) 0.0331(8) Uani 1 1 d . . .
H6 H 0.4458 0.5673 0.1559 0.040 Uiso 1 1 calc R . .
C7 C 0.2215(4) 0.4832(3) 0.3508(3) 0.0283(8) Uani 1 1 d . . .
C8 C 0.1474(5) 0.3766(3) 0.3207(3) 0.0353(9) Uani 1 1 d . . .
H8 H 0.0441 0.3648 0.3075 0.042 Uiso 1 1 calc R . .
C9 C 0.2232(6) 0.2872(4) 0.3098(3) 0.0442(11) Uani 1 1 d . . .
H9 H 0.1701 0.2172 0.2893 0.053 Uiso 1 1 calc R . .
C10 C 0.3744(6) 0.3016(4) 0.3290(3) 0.0460(11) Uani 1 1 d . . .
H10 H 0.4248 0.2416 0.3204 0.055 Uiso 1 1 calc R . .
C11 C 0.4527(5) 0.4062(4) 0.3613(3) 0.0394(10) Uani 1 1 d . . .
H11 H 0.5558 0.4169 0.3759 0.047 Uiso 1 1 calc R . .
C12 C 0.3767(4) 0.4947(3) 0.3719(3) 0.0329(8) Uani 1 1 d . . .
H12 H 0.4307 0.5645 0.3938 0.039 Uiso 1 1 calc R . .
C13 C 0.1658(4) 0.7424(3) 0.3386(3) 0.0235(7) Uani 1 1 d . . .
C14 C -0.1244(6) 0.5463(4) 0.1457(4) 0.0671(16) Uani 1 1 d U . .
H14A H -0.2208 0.5695 0.1426 0.101 Uiso 1 1 calc R . .
H14B H -0.1325 0.4683 0.1119 0.101 Uiso 1 1 calc R . .
H14C H -0.0552 0.5808 0.1091 0.101 Uiso 1 1 calc R . .
C15 C -0.1607(6) 0.5161(5) 0.3111(6) 0.081(2) Uani 1 1 d U . .
H15A H -0.2620 0.5211 0.2989 0.122 Uiso 1 1 d R . .
H15B H -0.1447 0.4423 0.2836 0.122 Uiso 1 1 d R . .
H15C H -0.1355 0.5444 0.3853 0.122 Uiso 1 1 d R . .
C16 C -0.1290(5) 0.7895(3) 0.2458(3) 0.0393(9) Uani 1 1 d . . .
H16A H -0.0892 0.7690 0.1761 0.059 Uiso 1 1 calc R . .
H16B H -0.1104 0.8676 0.2800 0.059 Uiso 1 1 calc R . .
H16C H -0.2348 0.7660 0.2388 0.059 Uiso 1 1 calc R . .
C17 C -0.1422(5) 0.7569(5) 0.4480(4) 0.0566(13) Uani 1 1 d . . .
H17A H -0.2469 0.7332 0.4289 0.085 Uiso 1 1 calc R . .
H17B H -0.1265 0.8345 0.4856 0.085 Uiso 1 1 calc R . .
H17C H -0.1081 0.7201 0.4932 0.085 Uiso 1 1 calc R . .
C18 C 0.1979(5) 0.7445(4) 0.1088(3) 0.0421(10) Uani 1 1 d . . .
H18A H 0.2540 0.7817 0.0678 0.063 Uiso 1 1 calc R . .
H18B H 0.0933 0.7485 0.0997 0.063 Uiso 1 1 calc R . .
H18C H 0.2146 0.6692 0.0846 0.063 Uiso 1 1 calc R . .
C19 C 0.4620(5) 0.8049(4) 0.2526(4) 0.0503(12) Uani 1 1 d . . .
H19A H 0.4960 0.7953 0.1822 0.075 Uiso 1 1 calc R . .
H19B H 0.4834 0.7447 0.2733 0.075 Uiso 1 1 calc R . .
H19C H 0.5125 0.8721 0.3028 0.075 Uiso 1 1 calc R . .
C20 C 0.2339(6) 0.9549(4) 0.2913(4) 0.0527(12) Uani 1 1 d . . .
H20A H 0.2802 0.9854 0.2415 0.079 Uiso 1 1 calc R . .
H20B H 0.2794 0.9939 0.3619 0.079 Uiso 1 1 calc R . .
H20C H 0.1290 0.9614 0.2913 0.079 Uiso 1 1 calc R . .
C21 C 0.1782(7) 0.9369(4) 0.5502(4) 0.0627(15) Uani 1 1 d . . .
H21A H 0.2145 0.9633 0.6240 0.094 Uiso 1 1 calc R . .
H21B H 0.0709 0.9294 0.5462 0.094 Uiso 1 1 calc R . .
H21C H 0.2171 0.9878 0.5166 0.094 Uiso 1 1 calc R . .
C22 C 0.4437(5) 0.8305(4) 0.4990(4) 0.0498(12) Uani 1 1 d . . .
H22A H 0.4723 0.8558 0.5742 0.075 Uiso 1 1 calc R . .
H22B H 0.4793 0.8859 0.4699 0.075 Uiso 1 1 calc R . .
H22C H 0.4865 0.7649 0.4630 0.075 Uiso 1 1 calc R . .
C23 C 0.1873(5) 0.7140(4) 0.5590(3) 0.0446(10) Uani 1 1 d . . .
H23A H 0.2056 0.7559 0.6340 0.067 Uiso 1 1 calc R . .
H23B H 0.2457 0.6543 0.5399 0.067 Uiso 1 1 calc R . .
H23C H 0.0831 0.6857 0.5444 0.067 Uiso 1 1 calc R . .
C31 C 0.8709(8) 0.0267(6) 0.1327(8) 0.073(4) Uiso 0.475(12) 1 d PGU A 2
H31 H 0.9435 -0.0194 0.1272 0.088 Uiso 0.475(12) 1 calc PR A 2
C32 C 0.9085(8) 0.1268(7) 0.1239(7) 0.060(3) Uiso 0.475(12) 1 d PGU A 2
H32 H 1.0067 0.1492 0.1125 0.072 Uiso 0.475(12) 1 calc PR A 2
C33 C 0.8022(11) 0.1942(5) 0.1318(6) 0.051(3) Uiso 0.475(12) 1 d PGU A 2
H33 H 0.8279 0.2626 0.1258 0.061 Uiso 0.475(12) 1 calc PR A 2
C34 C 0.6584(10) 0.1614(7) 0.1485(7) 0.057(3) Uiso 0.475(12) 1 d PGU A 2
H34 H 0.5858 0.2074 0.1539 0.068 Uiso 0.475(12) 1 calc PR A 2
C35 C 0.6209(7) 0.0612(7) 0.1573(8) 0.072(4) Uiso 0.475(12) 1 d PGU A 2
H35 H 0.5226 0.0388 0.1687 0.086 Uiso 0.475(12) 1 calc PR A 2
C36 C 0.7271(9) -0.0061(5) 0.1493(8) 0.050(3) Uiso 0.475(12) 1 d PGU A 2
H36 H 0.7015 -0.0746 0.1553 0.060 Uiso 0.475(12) 1 calc PR A 2
C41 C 0.8688(7) 0.0646(8) 0.1319(8) 0.093(4) Uiso 0.525(12) 1 d PGU A 3
H41 H 0.9653 0.0464 0.1327 0.112 Uiso 0.525(12) 1 calc PR A 3
C42 C 0.8474(8) 0.1661(7) 0.1338(7) 0.053(3) Uiso 0.525(12) 1 d PGU A 3
H42 H 0.9293 0.2174 0.1358 0.064 Uiso 0.525(12) 1 calc PR A 3
C43 C 0.7062(10) 0.1927(4) 0.1326(6) 0.049(3) Uiso 0.525(12) 1 d PGU A 3
H43 H 0.6916 0.2621 0.1339 0.059 Uiso 0.525(12) 1 calc PR A 3
C44 C 0.5864(7) 0.1176(6) 0.1296(6) 0.058(3) Uiso 0.525(12) 1 d PGU A 3
H44 H 0.4898 0.1358 0.1288 0.070 Uiso 0.525(12) 1 calc PR A 3
C45 C 0.6077(8) 0.0161(6) 0.1278(8) 0.079(4) Uiso 0.525(12) 1 d PGU A 3
H45 H 0.5258 -0.0352 0.1257 0.095 Uiso 0.525(12) 1 calc PR A 3
C46 C 0.7489(11) -0.0105(5) 0.1289(9) 0.091(5) Uiso 0.525(12) 1 d PGU A 3
H46 H 0.7635 -0.0799 0.1277 0.110 Uiso 0.525(12) 1 calc PR A 3

loop_
_atom_site_aniso_label
_atom_site_aniso_U_11
_atom_site_aniso_U_22
_atom_site_aniso_U_33
_atom_site_aniso_U_23
_atom_site_aniso_U_13
_atom_site_aniso_U_12
Mo1 0.03000(19) 0.03108(18) 0.02206(16) 0.01127(13) 0.00325(12) 0.00929(13)
Ga1 0.0203(2) 0.0287(2) 0.0261(2) 0.01050(16) 0.00178(15) 0.00512(15)
Si1 0.0179(5) 0.0369(6) 0.0326(5) 0.0130(4) 0.0034(4) 0.0077(4)
Si2 0.0263(5) 0.0314(5) 0.0302(5) 0.0106(4) 0.0052(4) 0.0017(4)
Si3 0.0330(6) 0.0333(6) 0.0255(5) 0.0079(4) -0.0024(4) 0.0095(4)
N1 0.0187(17) 0.041(2) 0.070(3) 0.0207(18) 0.0000(16) 0.0011(14)
C1 0.039(2) 0.0272(18) 0.0210(17) 0.0118(14) -0.0006(15) 0.0073(15)
C2 0.034(2) 0.036(2) 0.0259(19) 0.0123(16) -0.0071(15) 0.0045(16)
C3 0.056(3) 0.033(2) 0.0215(19) 0.0048(15) -0.0046(17) 0.0067(19)
C4 0.051(3) 0.039(2) 0.0248(19) 0.0082(16) 0.0092(17) 0.0158(19)
C5 0.037(2) 0.050(3) 0.033(2) 0.0156(18) 0.0150(17) 0.0109(19)
C6 0.038(2) 0.037(2) 0.0268(19) 0.0142(16) 0.0065(16) 0.0053(17)
C7 0.034(2) 0.036(2) 0.0194(17) 0.0131(15) 0.0081(14) 0.0101(16)
C8 0.039(2) 0.041(2) 0.034(2) 0.0211(18) 0.0142(17) 0.0080(18)
C9 0.063(3) 0.044(2) 0.037(2) 0.026(2) 0.015(2) 0.013(2)
C10 0.066(3) 0.052(3) 0.036(2) 0.027(2) 0.014(2) 0.034(2)
C11 0.043(3) 0.057(3) 0.0234(19) 0.0164(18) -0.0038(16) 0.021(2)
C12 0.036(2) 0.042(2) 0.0204(18) 0.0096(16) -0.0004(15) 0.0090(17)
C13 0.0179(17) 0.0258(17) 0.0265(17) 0.0073(14) 0.0028(13) 0.0065(13)
C14 0.048(3) 0.051(3) 0.079(4) -0.008(3) -0.035(3) 0.013(2)
C15 0.044(3) 0.060(3) 0.155(6) 0.057(4) 0.036(3) 0.006(2)
C16 0.028(2) 0.046(2) 0.044(2) 0.0155(19) -0.0040(17) 0.0086(18)
C17 0.032(3) 0.096(4) 0.052(3) 0.033(3) 0.019(2) 0.019(2)
C18 0.043(3) 0.055(3) 0.032(2) 0.0202(19) 0.0049(18) 0.003(2)
C19 0.031(2) 0.066(3) 0.047(3) 0.012(2) 0.010(2) 0.000(2)
C20 0.063(3) 0.037(2) 0.058(3) 0.018(2) 0.015(2) 0.001(2)
C21 0.095(4) 0.050(3) 0.038(3) 0.002(2) -0.003(3) 0.033(3)
C22 0.038(3) 0.062(3) 0.050(3) 0.025(2) -0.019(2) -0.007(2)
C23 0.049(3) 0.057(3) 0.029(2) 0.0159(19) 0.0089(19) 0.011(2)

loop_
_atom_type_symbol
_atom_type_description
_atom_type_scat_dispersion_real
_atom_type_scat_dispersion_imag
_atom_type_scat_source
C C 0.0033 0.0016 'International Tables Vol C Tables 4.2.6.8 and 6.1.1.4'
H H 0.0000 0.0000 'International Tables Vol C Tables 4.2.6.8 and 6.1.1.4'
Ga Ga 0.2307 1.6083 'International Tables Vol C Tables 4.2.6.8 and 6.1.1.4'
Mo Mo -1.6832 0.6857 'International Tables Vol C Tables 4.2.6.8 and 6.1.1.4'
N N 0.0061 0.0033 'International Tables Vol C Tables 4.2.6.8 and 6.1.1.4'
Si Si 0.0817 0.0704 'International Tables Vol C Tables 4.2.6.8 and 6.1.1.4'

loop_
_geom_angle_atom_site_label_1
_geom_angle_atom_site_label_2
_geom_angle_atom_site_label_3
_geom_angle
C2 Mo1 C8 91.98(15)
C2 Mo1 C7 98.25(14)
C8 Mo1 C7 37.16(14)
C2 Mo1 C1 37.67(13)
C8 Mo1 C1 99.61(14)
C7 Mo1 C1 82.63(13)
C2 Mo1 C12 129.75(14)
C8 Mo1 C12 65.37(15)
C7 Mo1 C12 37.27(14)
C1 Mo1 C12 99.72(14)
C2 Mo1 C6 65.44(15)
C8 Mo1 C6 131.70(14)
C7 Mo1 C6 101.50(13)
C1 Mo1 C6 37.09(14)
C12 Mo1 C6 95.97(15)
C2 Mo1 C3 36.78(14)
C8 Mo1 C3 110.95(16)
C7 Mo1 C3 132.27(15)
C1 Mo1 C3 67.49(14)
C12 Mo1 C3 166.42(14)
C6 Mo1 C3 76.66(15)
C2 Mo1 C9 112.30(17)
C8 Mo1 C9 36.71(15)
C7 Mo1 C9 66.83(14)
C1 Mo1 C9 134.27(16)
C12 Mo1 C9 76.38(16)
C6 Mo1 C9 168.05(15)
C3 Mo1 C9 108.85(17)
C2 Mo1 C5 76.44(16)
C8 Mo1 C5 166.17(15)
C7 Mo1 C5 136.10(14)
C1 Mo1 C5 66.60(14)
C12 Mo1 C5 116.42(15)
C6 Mo1 C5 36.19(14)
C3 Mo1 C5 63.82(16)
C9 Mo1 C5 155.74(16)
C2 Mo1 C11 164.87(15)
C8 Mo1 C11 76.54(16)
C7 Mo1 C11 66.64(14)
C1 Mo1 C11 133.78(14)
C12 Mo1 C11 36.19(14)
C6 Mo1 C11 115.11(16)
C3 Mo1 C11 157.38(15)
C9 Mo1 C11 63.73(17)
C5 Mo1 C11 113.38(16)
C2 Mo1 C4 65.26(15)
C8 Mo1 C4 144.49(16)
C7 Mo1 C4 161.60(14)
C1 Mo1 C4 79.20(14)
C12 Mo1 C4 150.12(16)
C6 Mo1 C4 65.03(14)
C3 Mo1 C4 35.51(15)
C9 Mo1 C4 125.63(16)
C5 Mo1 C4 35.57(15)
C11 Mo1 C4 129.50(15)
C2 Mo1 C10 146.03(17)
C8 Mo1 C10 64.88(15)
C7 Mo1 C10 78.50(14)
C1 Mo1 C10 161.13(14)
C12 Mo1 C10 64.74(15)
C6 Mo1 C10 148.52(17)
C3 Mo1 C10 126.73(16)
C9 Mo1 C10 35.15(17)
C5 Mo1 C10 128.83(16)
C11 Mo1 C10 35.57(17)
C4 Mo1 C10 119.65(15)
C7 Ga1 C1 93.74(14)
C7 Ga1 C13 125.85(14)
C1 Ga1 C13 128.35(14)
C7 Ga1 N1 114.54(15)
C1 Ga1 N1 109.96(16)
C13 Ga1 N1 84.50(14)
C7 Ga1 Si1 130.07(10)
C1 Ga1 Si1 132.80(10)
C13 Ga1 Si1 42.60(10)
N1 Ga1 Si1 42.02(10)
C7 Ga1 Mo1 46.89(10)
C1 Ga1 Mo1 46.91(10)
C13 Ga1 Mo1 150.02(10)
N1 Ga1 Mo1 125.48(10)
Si1 Ga1 Mo1 167.26(3)
N1 Si1 C17 107.9(2)
N1 Si1 C13 98.36(15)
C17 Si1 C13 119.5(2)
N1 Si1 C16 108.82(19)
C17 Si1 C16 103.6(2)
C13 Si1 C16 118.02(18)
N1 Si1 Ga1 50.30(11)
C17 Si1 Ga1 124.75(17)
C13 Si1 Ga1 48.21(11)
C16 Si1 Ga1 130.54(14)
C20 Si2 C13 112.73(19)
C20 Si2 C19 106.7(2)
C13 Si2 C19 112.2(2)
C20 Si2 C18 107.4(2)
C13 Si2 C18 113.73(18)
C19 Si2 C18 103.5(2)
C22 Si3 C23 104.3(2)
C22 Si3 C21 103.5(3)
C23 Si3 C21 107.7(2)
C22 Si3 C13 115.17(19)
C23 Si3 C13 113.52(19)
C21 Si3 C13 111.85(19)
C15 N1 C14 110.0(5)
C15 N1 Si1 116.6(4)
C14 N1 Si1 112.5(3)
C15 N1 Ga1 116.6(3)
C14 N1 Ga1 112.0(3)
Si1 N1 Ga1 87.68(14)
C6 C1 C2 114.9(3)
C6 C1 Ga1 117.0(3)
C2 C1 Ga1 115.2(3)
C6 C1 Mo1 71.8(2)
C2 C1 Mo1 70.5(2)
Ga1 C1 Mo1 91.68(13)
C3 C2 C1 122.7(4)
C3 C2 Mo1 73.8(2)
C1 C2 Mo1 71.8(2)
C3 C2 H2 118.7
C1 C2 H2 118.7
Mo1 C2 H2 127.9
C4 C3 C2 120.3(4)
C4 C3 Mo1 73.8(2)
C2 C3 Mo1 69.4(2)
C4 C3 H3 119.8
C2 C3 H3 119.8
Mo1 C3 H3 129.3
C3 C4 C5 118.8(4)
C3 C4 Mo1 70.7(2)
C5 C4 Mo1 71.6(2)
C3 C4 H4 120.6
C5 C4 H4 120.6
Mo1 C4 H4 129.4
C4 C5 C6 120.6(4)
C4 C5 Mo1 72.8(2)
C6 C5 Mo1 69.8(2)
C4 C5 H5 119.7
C6 C5 H5 119.7
Mo1 C5 H5 130.4
C5 C6 C1 122.7(4)
C5 C6 Mo1 74.0(2)
C1 C6 Mo1 71.1(2)
C5 C6 H6 118.6
C1 C6 H6 118.6
Mo1 C6 H6 128.7
C8 C7 C12 115.6(3)
C8 C7 Ga1 118.0(3)
C12 C7 Ga1 113.8(3)
C8 C7 Mo1 71.1(2)
C12 C7 Mo1 71.6(2)
Ga1 C7 Mo1 91.85(13)
C9 C8 C7 122.2(4)
C9 C8 Mo1 73.8(2)
C7 C8 Mo1 71.7(2)
C9 C8 H8 118.9
C7 C8 H8 118.9
Mo1 C8 H8 127.8
C10 C9 C8 120.4(4)
C10 C9 Mo1 73.8(2)
C8 C9 Mo1 69.5(2)
C10 C9 H9 119.8
C8 C9 H9 119.8
Mo1 C9 H9 129.2
C9 C10 C11 119.6(4)
C9 C10 Mo1 71.0(2)
C11 C10 Mo1 71.7(2)
C9 C10 H10 120.2
C11 C10 H10 120.2
Mo1 C10 H10 129.4
C10 C11 C12 119.6(4)
C10 C11 Mo1 72.7(2)
C12 C11 Mo1 69.5(2)
C10 C11 H11 120.2
C12 C11 H11 120.2
Mo1 C11 H11 130.0
C11 C12 C7 122.5(4)
C11 C12 Mo1 74.3(2)
C7 C12 Mo1 71.1(2)
C11 C12 H12 118.7
C7 C12 H12 118.7
Mo1 C12 H12 128.3
Si1 C13 Si2 115.29(18)
Si1 C13 Si3 112.18(17)
Si2 C13 Si3 113.18(18)
Si1 C13 Ga1 89.19(15)
Si2 C13 Ga1 111.14(16)
Si3 C13 Ga1 113.73(17)
N1 C14 H14A 109.5
N1 C14 H14B 109.5
H14A C14 H14B 109.5
N1 C14 H14C 109.5
H14A C14 H14C 109.5
H14B C14 H14C 109.5
N1 C15 H15A 109.4
N1 C15 H15B 109.8
H15A C15 H15B 109.5
N1 C15 H15C 109.2
H15A C15 H15C 109.5
H15B C15 H15C 109.5
Si1 C16 H16A 109.5
Si1 C16 H16B 109.5
H16A C16 H16B 109.5
Si1 C16 H16C 109.5
H16A C16 H16C 109.5
H16B C16 H16C 109.5
Si1 C17 H17A 109.5
Si1 C17 H17B 109.5
H17A C17 H17B 109.5
Si1 C17 H17C 109.5
H17A C17 H17C 109.5
H17B C17 H17C 109.5
Si2 C18 H18A 109.5
Si2 C18 H18B 109.5
H18A C18 H18B 109.5
Si2 C18 H18C 109.5
H18A C18 H18C 109.5
H18B C18 H18C 109.5
Si2 C19 H19A 109.5
Si2 C19 H19B 109.5
H19A C19 H19B 109.5
Si2 C19 H19C 109.5
H19A C19 H19C 109.5
H19B C19 H19C 109.5
Si2 C20 H20A 109.5
Si2 C20 H20B 109.5
H20A C20 H20B 109.5
Si2 C20 H20C 109.5
H20A C20 H20C 109.5
H20B C20 H20C 109.5
Si3 C21 H21A 109.5
Si3 C21 H21B 109.5
H21A C21 H21B 109.5
Si3 C21 H21C 109.5
H21A C21 H21C 109.5
H21B C21 H21C 109.5
Si3 C22 H22A 109.5
Si3 C22 H22B 109.5
H22A C22 H22B 109.5
Si3 C22 H22C 109.5
H22A C22 H22C 109.5
H22B C22 H22C 109.5
Si3 C23 H23A 109.5
Si3 C23 H23B 109.5
H23A C23 H23B 109.5
Si3 C23 H23C 109.5
H23A C23 H23C 109.5
H23B C23 H23C 109.5
C32 C31 C36 120.0
C32 C31 H31 120.0
C36 C31 H31 120.0
C31 C32 C33 120.0
C31 C32 H32 120.0
C33 C32 H32 120.0
C34 C33 C32 120.0
C34 C33 H33 120.0
C32 C33 H33 120.0
C33 C34 C35 120.0
C33 C34 H34 120.0
C35 C34 H34 120.0
C36 C35 C34 120.0
C36 C35 H35 120.0
C34 C35 H35 120.0
C35 C36 C31 120.0
C35 C36 H36 120.0
C31 C36 H36 120.0
C42 C41 C46 120.0
C42 C41 H41 120.0
C46 C41 H41 120.0
C41 C42 C43 120.0
C41 C42 H42 120.0
C43 C42 H42 120.0
C42 C43 C44 120.0
C42 C43 H43 120.0
C44 C43 H43 120.0
C45 C44 C43 120.0
C45 C44 H44 120.0
C43 C44 H44 120.0
C44 C45 C46 120.0
C44 C45 H45 120.0
C46 C45 H45 120.0
C45 C46 C41 120.0
C45 C46 H46 120.0
C41 C46 H46 120.0

loop_
_geom_bond_atom_site_label_1
_geom_bond_atom_site_label_2
_geom_bond_distance
Mo1 C2 2.222(4)
Mo1 C8 2.231(4)
Mo1 C7 2.239(3)
Mo1 C1 2.240(3)
Mo1 C12 2.246(4)
Mo1 C6 2.250(4)
Mo1 C3 2.280(4)
Mo1 C9 2.286(4)
Mo1 C5 2.305(4)
Mo1 C11 2.308(4)
Mo1 C4 2.320(4)
Mo1 C10 2.321(4)
Ga1 C7 2.023(4)
Ga1 C1 2.029(4)
Ga1 C13 2.054(3)
Ga1 N1 2.120(3)
Ga1 Si1 2.7539(11)
Si1 N1 1.845(4)
Si1 C17 1.856(4)
Si1 C13 1.864(3)
Si1 C16 1.866(4)
Si2 C20 1.873(5)
Si2 C13 1.876(4)
Si2 C19 1.876(5)
Si2 C18 1.881(4)
Si3 C22 1.862(5)
Si3 C23 1.873(4)
Si3 C21 1.893(5)
Si3 C13 1.894(4)
N1 C15 1.456(6)
N1 C14 1.517(6)
C1 C6 1.428(5)
C1 C2 1.440(5)
C2 C3 1.421(6)
C2 H2 0.9500
C3 C4 1.403(6)
C3 H3 0.9500
C4 C5 1.413(6)
C4 H4 0.9500
C5 C6 1.416(6)
C5 H5 0.9500
C6 H6 0.9500
C7 C8 1.424(5)
C7 C12 1.433(5)
C8 C9 1.423(6)
C8 H8 0.9500
C9 C10 1.392(7)
C9 H9 0.9500
C10 C11 1.414(7)
C10 H10 0.9500
C11 C12 1.416(6)
C11 H11 0.9500
C12 H12 0.9500
C14 H14A 0.9800
C14 H14B 0.9800
C14 H14C 0.9800
C15 H15A 0.9600
C15 H15B 0.9600
C15 H15C 0.9600
C16 H16A 0.9800
C16 H16B 0.9800
C16 H16C 0.9800
C17 H17A 0.9800
C17 H17B 0.9800
C17 H17C 0.9800
C18 H18A 0.9800
C18 H18B 0.9800
C18 H18C 0.9800
C19 H19A 0.9800
C19 H19B 0.9800
C19 H19C 0.9800
C20 H20A 0.9800
C20 H20B 0.9800
C20 H20C 0.9800
C21 H21A 0.9800
C21 H21B 0.9800
C21 H21C 0.9800
C22 H22A 0.9800
C22 H22B 0.9800
C22 H22C 0.9800
C23 H23A 0.9800
C23 H23B 0.9800
C23 H23C 0.9800
C31 C32 1.3900
C31 C36 1.3900
C31 H31 0.9500
C32 C33 1.3900
C32 H32 0.9500
C33 C34 1.3900
C33 H33 0.9500
C34 C35 1.3900
C34 H34 0.9500
C35 C36 1.3900
C35 H35 0.9500
C36 H36 0.9500
C41 C42 1.3900
C41 C46 1.3900
C41 H41 0.9500
C42 C43 1.3900
C42 H42 0.9500
C43 C44 1.3900
C43 H43 0.9500
C44 C45 1.3900
C44 H44 0.9500
C45 C46 1.3900
C45 H45 0.9500
C46 H46 0.9500

loop_
_geom_torsion_atom_site_label_1
_geom_torsion_atom_site_label_2
_geom_torsion_atom_site_label_3
_geom_torsion_atom_site_label_4
_geom_torsion
C2 Mo1 Ga1 C7 139.42(19)
C8 Mo1 Ga1 C7 35.3(2)
C1 Mo1 Ga1 C7 176.5(2)
C12 Mo1 Ga1 C7 -37.69(19)
C6 Mo1 Ga1 C7 -147.76(19)
C3 Mo1 Ga1 C7 143.05(19)
C9 Mo1 Ga1 C7 30.4(2)
C5 Mo1 Ga1 C7 -151.55(19)
C11 Mo1 Ga1 C7 -34.79(19)
C4 Mo1 Ga1 C7 175.8(2)
C10 Mo1 Ga1 C7 -2.7(2)
C2 Mo1 Ga1 C1 -37.07(19)
C8 Mo1 Ga1 C1 -141.2(2)
C7 Mo1 Ga1 C1 -176.5(2)
C12 Mo1 Ga1 C1 145.82(19)
C6 Mo1 Ga1 C1 35.75(19)
C3 Mo1 Ga1 C1 -33.44(19)
C9 Mo1 Ga1 C1 -146.1(2)
C5 Mo1 Ga1 C1 31.96(19)
C11 Mo1 Ga1 C1 148.72(19)
C4 Mo1 Ga1 C1 -0.6(2)
C10 Mo1 Ga1 C1 -179.2(2)
C2 Mo1 Ga1 C13 -131.6(2)
C8 Mo1 Ga1 C13 124.3(2)
C7 Mo1 Ga1 C13 89.0(2)
C1 Mo1 Ga1 C13 -94.5(2)
C12 Mo1 Ga1 C13 51.3(2)
C6 Mo1 Ga1 C13 -58.8(2)
C3 Mo1 Ga1 C13 -128.0(2)
C9 Mo1 Ga1 C13 119.4(2)
C5 Mo1 Ga1 C13 -62.6(2)
C11 Mo1 Ga1 C13 54.2(2)
C4 Mo1 Ga1 C13 -95.2(2)
C10 Mo1 Ga1 C13 86.3(2)
C2 Mo1 Ga1 N1 47.61(18)
C8 Mo1 Ga1 N1 -56.52(19)
C7 Mo1 Ga1 N1 -91.8(2)
C1 Mo1 Ga1 N1 84.7(2)
C12 Mo1 Ga1 N1 -129.50(18)
C6 Mo1 Ga1 N1 120.44(18)
C3 Mo1 Ga1 N1 51.24(18)
C9 Mo1 Ga1 N1 -61.44(19)
C5 Mo1 Ga1 N1 116.64(18)
C11 Mo1 Ga1 N1 -126.59(18)
C4 Mo1 Ga1 N1 84.04(19)
C10 Mo1 Ga1 N1 -94.5(2)
C2 Mo1 Ga1 Si1 57.59(17)
C8 Mo1 Ga1 Si1 -46.53(17)
C7 Mo1 Ga1 Si1 -81.82(19)
C1 Mo1 Ga1 Si1 94.66(19)
C12 Mo1 Ga1 Si1 -119.52(17)
C6 Mo1 Ga1 Si1 130.42(17)
C3 Mo1 Ga1 Si1 61.23(17)
C9 Mo1 Ga1 Si1 -51.46(18)
C5 Mo1 Ga1 Si1 126.62(17)
C11 Mo1 Ga1 Si1 -116.61(17)
C4 Mo1 Ga1 Si1 94.02(18)
C10 Mo1 Ga1 Si1 -84.5(2)
C7 Ga1 Si1 N1 -83.0(2)
C1 Ga1 Si1 N1 70.6(2)
C13 Ga1 Si1 N1 174.6(2)
Mo1 Ga1 Si1 N1 -12.2(2)
C7 Ga1 Si1 C17 1.9(3)
C1 Ga1 Si1 C17 155.4(3)
C13 Ga1 Si1 C17 -100.5(3)
N1 Ga1 Si1 C17 84.9(3)
Mo1 Ga1 Si1 C17 72.7(3)
C7 Ga1 Si1 C13 102.5(2)
C1 Ga1 Si1 C13 -104.0(2)
N1 Ga1 Si1 C13 -174.6(2)
Mo1 Ga1 Si1 C13 173.24(18)
C7 Ga1 Si1 C16 -163.8(2)
C1 Ga1 Si1 C16 -10.3(2)
C13 Ga1 Si1 C16 93.7(2)
N1 Ga1 Si1 C16 -80.9(3)
Mo1 Ga1 Si1 C16 -93.1(2)
C17 Si1 N1 C15 -1.9(4)
C13 Si1 N1 C15 122.8(4)
C16 Si1 N1 C15 -113.7(4)
Ga1 Si1 N1 C15 118.8(4)
C17 Si1 N1 C14 126.4(3)
C13 Si1 N1 C14 -108.8(3)
C16 Si1 N1 C14 14.7(4)
Ga1 Si1 N1 C14 -112.9(3)
C17 Si1 N1 Ga1 -120.67(19)
C13 Si1 N1 Ga1 4.08(17)
C16 Si1 N1 Ga1 127.56(17)
C7 Ga1 N1 C15 4.6(4)
C1 Ga1 N1 C15 108.6(4)
C13 Ga1 N1 C15 -122.4(4)
Si1 Ga1 N1 C15 -118.8(4)
Mo1 Ga1 N1 C15 58.0(4)
C7 Ga1 N1 C14 -123.3(3)
C1 Ga1 N1 C14 -19.3(3)
C13 Ga1 N1 C14 109.7(3)
Si1 Ga1 N1 C14 113.3(3)
Mo1 Ga1 N1 C14 -69.9(3)
C7 Ga1 N1 Si1 123.40(15)
C1 Ga1 N1 Si1 -132.59(15)
C13 Ga1 N1 Si1 -3.68(15)
Mo1 Ga1 N1 Si1 176.73(6)
C7 Ga1 C1 C6 -73.0(3)
C13 Ga1 C1 C6 70.1(3)
N1 Ga1 C1 C6 169.2(3)
Si1 Ga1 C1 C6 127.0(2)
Mo1 Ga1 C1 C6 -70.4(3)
C7 Ga1 C1 C2 66.6(3)
C13 Ga1 C1 C2 -150.3(2)
N1 Ga1 C1 C2 -51.2(3)
Si1 Ga1 C1 C2 -93.4(3)
Mo1 Ga1 C1 C2 69.2(2)
C7 Ga1 C1 Mo1 -2.57(16)
C13 Ga1 C1 Mo1 140.57(14)
N1 Ga1 C1 Mo1 -120.38(14)
Si1 Ga1 C1 Mo1 -162.58(5)
C2 Mo1 C1 C6 -125.8(3)
C8 Mo1 C1 C6 153.5(2)
C7 Mo1 C1 C6 120.3(2)
C12 Mo1 C1 C6 87.1(2)
C3 Mo1 C1 C6 -97.7(2)
C9 Mo1 C1 C6 167.5(2)
C5 Mo1 C1 C6 -27.6(2)
C11 Mo1 C1 C6 73.0(3)
C4 Mo1 C1 C6 -62.6(2)
C10 Mo1 C1 C6 120.2(5)
C8 Mo1 C1 C2 -80.7(2)
C7 Mo1 C1 C2 -113.9(2)
C12 Mo1 C1 C2 -147.1(2)
C6 Mo1 C1 C2 125.8(3)
C3 Mo1 C1 C2 28.1(2)
C9 Mo1 C1 C2 -66.7(3)
C5 Mo1 C1 C2 98.2(2)
C11 Mo1 C1 C2 -161.2(2)
C4 Mo1 C1 C2 63.2(2)
C10 Mo1 C1 C2 -114.0(5)
C2 Mo1 C1 Ga1 116.2(3)
C8 Mo1 C1 Ga1 35.52(17)
C7 Mo1 C1 Ga1 2.33(14)
C12 Mo1 C1 Ga1 -30.92(17)
C6 Mo1 C1 Ga1 -118.0(3)
C3 Mo1 C1 Ga1 144.32(19)
C9 Mo1 C1 Ga1 49.5(2)
C5 Mo1 C1 Ga1 -145.62(19)
C11 Mo1 C1 Ga1 -45.0(2)
C4 Mo1 C1 Ga1 179.43(17)
C10 Mo1 C1 Ga1 2.2(6)
C6 C1 C2 C3 2.0(5)
Ga1 C1 C2 C3 -138.5(3)
Mo1 C1 C2 C3 -56.1(3)
C6 C1 C2 Mo1 58.1(3)
Ga1 C1 C2 Mo1 -82.4(2)
C8 Mo1 C2 C3 -123.4(3)
C7 Mo1 C2 C3 -160.2(2)
C1 Mo1 C2 C3 133.3(4)
C12 Mo1 C2 C3 177.4(2)
C6 Mo1 C2 C3 100.8(3)
C9 Mo1 C2 C3 -92.0(3)
C5 Mo1 C2 C3 64.2(3)
C11 Mo1 C2 C3 -163.6(5)
C4 Mo1 C2 C3 28.3(2)
C10 Mo1 C2 C3 -78.6(4)
C8 Mo1 C2 C1 103.2(2)
C7 Mo1 C2 C1 66.4(2)
C12 Mo1 C2 C1 44.1(3)
C6 Mo1 C2 C1 -32.5(2)
C3 Mo1 C2 C1 -133.3(4)
C9 Mo1 C2 C1 134.7(2)
C5 Mo1 C2 C1 -69.1(2)
C11 Mo1 C2 C1 63.1(7)
C4 Mo1 C2 C1 -105.0(2)
C10 Mo1 C2 C1 148.1(3)
C1 C2 C3 C4 -0.4(6)
Mo1 C2 C3 C4 -55.6(3)
C1 C2 C3 Mo1 55.2(3)
C2 Mo1 C3 C4 132.2(4)
C8 Mo1 C3 C4 -164.6(2)
C7 Mo1 C3 C4 159.0(2)
C1 Mo1 C3 C4 103.4(3)
C12 Mo1 C3 C4 123.8(6)
C6 Mo1 C3 C4 65.5(2)
C9 Mo1 C3 C4 -125.5(3)
C5 Mo1 C3 C4 29.4(2)
C11 Mo1 C3 C4 -58.9(5)
C10 Mo1 C3 C4 -91.0(3)
C8 Mo1 C3 C2 63.2(3)
C7 Mo1 C3 C2 26.9(3)
C1 Mo1 C3 C2 -28.8(2)
C12 Mo1 C3 C2 -8.4(8)
C6 Mo1 C3 C2 -66.7(2)
C9 Mo1 C3 C2 102.3(3)
C5 Mo1 C3 C2 -102.8(3)
C11 Mo1 C3 C2 168.9(4)
C4 Mo1 C3 C2 -132.2(4)
C10 Mo1 C3 C2 136.9(2)
C2 C3 C4 C5 -1.5(6)
Mo1 C3 C4 C5 -55.0(3)
C2 C3 C4 Mo1 53.5(3)
C2 Mo1 C4 C3 -29.3(2)
C8 Mo1 C4 C3 25.3(4)
C7 Mo1 C4 C3 -57.0(6)
C1 Mo1 C4 C3 -66.2(2)
C12 Mo1 C4 C3 -156.9(3)
C6 Mo1 C4 C3 -102.4(3)
C9 Mo1 C4 C3 71.3(3)
C5 Mo1 C4 C3 -130.8(4)
C11 Mo1 C4 C3 154.7(2)
C10 Mo1 C4 C3 112.8(3)
C2 Mo1 C4 C5 101.6(3)
C8 Mo1 C4 C5 156.1(3)
C7 Mo1 C4 C5 73.8(6)
C1 Mo1 C4 C5 64.6(3)
C12 Mo1 C4 C5 -26.1(4)
C6 Mo1 C4 C5 28.4(2)
C3 Mo1 C4 C5 130.8(4)
C9 Mo1 C4 C5 -157.8(3)
C11 Mo1 C4 C5 -74.4(3)
C10 Mo1 C4 C5 -116.4(3)
C3 C4 C5 C6 1.7(6)
Mo1 C4 C5 C6 -52.9(3)
C3 C4 C5 Mo1 54.5(3)
C2 Mo1 C5 C4 -66.2(3)
C8 Mo1 C5 C4 -100.0(7)
C7 Mo1 C5 C4 -154.1(2)
C1 Mo1 C5 C4 -104.7(3)
C12 Mo1 C5 C4 165.8(2)
C6 Mo1 C5 C4 -133.0(4)
C3 Mo1 C5 C4 -29.3(2)
C9 Mo1 C5 C4 48.3(5)
C11 Mo1 C5 C4 125.9(3)
C10 Mo1 C5 C4 88.1(3)
C2 Mo1 C5 C6 66.8(3)
C8 Mo1 C5 C6 33.0(8)
C7 Mo1 C5 C6 -21.1(4)
C1 Mo1 C5 C6 28.3(2)
C12 Mo1 C5 C6 -61.2(3)
C3 Mo1 C5 C6 103.7(3)
C9 Mo1 C5 C6 -178.7(4)
C11 Mo1 C5 C6 -101.1(3)
C4 Mo1 C5 C6 133.0(4)
C10 Mo1 C5 C6 -138.9(3)
C4 C5 C6 C1 0.1(6)
Mo1 C5 C6 C1 -54.2(3)
C4 C5 C6 Mo1 54.3(4)
C2 C1 C6 C5 -1.8(5)
Ga1 C1 C6 C5 137.9(3)
Mo1 C1 C6 C5 55.5(3)
C2 C1 C6 Mo1 -57.4(3)
Ga1 C1 C6 Mo1 82.4(2)
C2 Mo1 C6 C5 -100.8(3)
C8 Mo1 C6 C5 -170.0(3)
C7 Mo1 C6 C5 165.3(3)
C1 Mo1 C6 C5 -133.8(4)
C12 Mo1 C6 C5 127.9(3)
C3 Mo1 C6 C5 -63.7(3)
C9 Mo1 C6 C5 177.4(7)
C11 Mo1 C6 C5 95.8(3)
C4 Mo1 C6 C5 -28.0(3)
C10 Mo1 C6 C5 78.5(4)
C2 Mo1 C6 C1 33.0(2)
C8 Mo1 C6 C1 -36.1(3)
C7 Mo1 C6 C1 -60.9(2)
C12 Mo1 C6 C1 -98.2(2)
C3 Mo1 C6 C1 70.2(2)
C9 Mo1 C6 C1 -48.7(9)
C5 Mo1 C6 C1 133.8(4)
C11 Mo1 C6 C1 -130.3(2)
C4 Mo1 C6 C1 105.9(2)
C10 Mo1 C6 C1 -147.6(3)
C1 Ga1 C7 C8 -67.0(3)
C13 Ga1 C7 C8 148.5(3)
N1 Ga1 C7 C8 47.0(3)
Si1 Ga1 C7 C8 93.9(3)
Mo1 Ga1 C7 C8 -69.5(3)
C1 Ga1 C7 C12 73.3(3)
C13 Ga1 C7 C12 -71.2(3)
N1 Ga1 C7 C12 -172.8(3)
Si1 Ga1 C7 C12 -125.8(2)
Mo1 Ga1 C7 C12 70.7(2)
C1 Ga1 C7 Mo1 2.57(16)
C13 Ga1 C7 Mo1 -141.95(13)
N1 Ga1 C7 Mo1 116.52(15)
Si1 Ga1 C7 Mo1 163.43(5)
C2 Mo1 C7 C8 82.3(2)
C1 Mo1 C7 C8 116.7(2)
C12 Mo1 C7 C8 -126.5(3)
C6 Mo1 C7 C8 148.8(2)
C3 Mo1 C7 C8 66.5(3)
C9 Mo1 C7 C8 -28.5(2)
C5 Mo1 C7 C8 161.3(2)
C11 Mo1 C7 C8 -98.6(3)
C4 Mo1 C7 C8 107.6(5)
C10 Mo1 C7 C8 -63.3(3)
C2 Mo1 C7 C12 -151.2(2)
C8 Mo1 C7 C12 126.5(3)
C1 Mo1 C7 C12 -116.8(2)
C6 Mo1 C7 C12 -84.7(2)
C3 Mo1 C7 C12 -167.1(2)
C9 Mo1 C7 C12 98.0(3)
C5 Mo1 C7 C12 -72.2(3)
C11 Mo1 C7 C12 27.9(2)
C4 Mo1 C7 C12 -125.9(5)
C10 Mo1 C7 C12 63.1(2)
C2 Mo1 C7 Ga1 -36.73(16)
C8 Mo1 C7 Ga1 -119.1(3)
C1 Mo1 C7 Ga1 -2.34(14)
C12 Mo1 C7 Ga1 114.5(3)
C6 Mo1 C7 Ga1 29.75(17)
C3 Mo1 C7 Ga1 -52.6(2)
C9 Mo1 C7 Ga1 -147.5(2)
C5 Mo1 C7 Ga1 42.3(3)
C11 Mo1 C7 Ga1 142.3(2)
C4 Mo1 C7 Ga1 -11.4(5)
C10 Mo1 C7 Ga1 177.61(19)
C12 C7 C8 C9 -1.5(5)
Ga1 C7 C8 C9 138.0(3)
Mo1 C7 C8 C9 56.3(3)
C12 C7 C8 Mo1 -57.8(3)
Ga1 C7 C8 Mo1 81.8(2)
C2 Mo1 C8 C9 126.1(3)
C7 Mo1 C8 C9 -132.8(4)
C1 Mo1 C8 C9 163.2(3)
C12 Mo1 C8 C9 -100.5(3)
C6 Mo1 C8 C9 -175.7(3)
C3 Mo1 C8 C9 93.7(3)
C5 Mo1 C8 C9 158.8(6)
C11 Mo1 C8 C9 -63.9(3)
C4 Mo1 C8 C9 78.4(4)
C10 Mo1 C8 C9 -28.1(3)
C2 Mo1 C8 C7 -101.1(2)
C1 Mo1 C8 C7 -64.0(2)
C12 Mo1 C8 C7 32.4(2)
C6 Mo1 C8 C7 -42.8(3)
C3 Mo1 C8 C7 -133.4(2)
C9 Mo1 C8 C7 132.8(4)
C5 Mo1 C8 C7 -68.3(7)
C11 Mo1 C8 C7 69.0(2)
C4 Mo1 C8 C7 -148.8(3)
C10 Mo1 C8 C7 104.7(3)
C7 C8 C9 C10 0.3(6)
Mo1 C8 C9 C10 55.6(4)
C7 C8 C9 Mo1 -55.3(3)
C2 Mo1 C9 C10 167.0(3)
C8 Mo1 C9 C10 -132.2(4)
C7 Mo1 C9 C10 -103.4(3)
C1 Mo1 C9 C10 -155.6(2)
C12 Mo1 C9 C10 -65.3(3)
C6 Mo1 C9 C10 -116.4(8)
C3 Mo1 C9 C10 127.8(3)
C5 Mo1 C9 C10 60.0(5)
C11 Mo1 C9 C10 -29.0(3)
C4 Mo1 C9 C10 92.3(3)
C2 Mo1 C9 C8 -60.8(3)
C7 Mo1 C9 C8 28.8(3)
C1 Mo1 C9 C8 -23.5(4)
C12 Mo1 C9 C8 66.9(3)
C6 Mo1 C9 C8 15.8(9)
C3 Mo1 C9 C8 -100.0(3)
C5 Mo1 C9 C8 -167.9(4)
C11 Mo1 C9 C8 103.2(3)
C4 Mo1 C9 C8 -135.6(3)
C10 Mo1 C9 C8 132.2(4)
C8 C9 C10 C11 1.1(6)
Mo1 C9 C10 C11 54.7(3)
C8 C9 C10 Mo1 -53.6(3)
C2 Mo1 C10 C9 -21.8(4)
C8 Mo1 C10 C9 29.3(3)
C7 Mo1 C10 C9 65.9(3)
C1 Mo1 C10 C9 66.0(6)
C12 Mo1 C10 C9 102.6(3)
C6 Mo1 C10 C9 159.2(3)
C3 Mo1 C10 C9 -68.9(3)
C5 Mo1 C10 C9 -152.8(3)
C11 Mo1 C10 C9 131.6(4)
C4 Mo1 C10 C9 -110.8(3)
C2 Mo1 C10 C11 -153.4(3)
C8 Mo1 C10 C11 -102.3(3)
C7 Mo1 C10 C11 -65.7(3)
C1 Mo1 C10 C11 -65.6(6)
C12 Mo1 C10 C11 -29.0(2)
C6 Mo1 C10 C11 27.6(4)
C3 Mo1 C10 C11 159.5(2)
C9 Mo1 C10 C11 -131.6(4)
C5 Mo1 C10 C11 75.5(3)
C4 Mo1 C10 C11 117.5(3)
C9 C10 C11 C12 -1.2(6)
Mo1 C10 C11 C12 53.3(3)
C9 C10 C11 Mo1 -54.4(3)
C2 Mo1 C11 C10 106.9(6)
C8 Mo1 C11 C10 65.4(3)
C7 Mo1 C11 C10 103.3(3)
C1 Mo1 C11 C10 155.9(2)
C12 Mo1 C11 C10 132.0(4)
C6 Mo1 C11 C10 -164.5(2)
C3 Mo1 C11 C10 -47.0(5)
C9 Mo1 C11 C10 28.7(2)
C5 Mo1 C11 C10 -124.7(3)
C4 Mo1 C11 C10 -87.1(3)
C2 Mo1 C11 C12 -25.0(7)
C8 Mo1 C11 C12 -66.5(3)
C7 Mo1 C11 C12 -28.6(2)
C1 Mo1 C11 C12 24.0(3)
C6 Mo1 C11 C12 63.5(3)
C3 Mo1 C11 C12 -178.9(4)
C9 Mo1 C11 C12 -103.3(3)
C5 Mo1 C11 C12 103.3(3)
C4 Mo1 C11 C12 140.9(2)
C10 Mo1 C11 C12 -132.0(4)
C10 C11 C12 C7 -0.1(6)
Mo1 C11 C12 C7 54.6(3)
C10 C11 C12 Mo1 -54.8(3)
C8 C7 C12 C11 1.5(5)
Ga1 C7 C12 C11 -139.8(3)
Mo1 C7 C12 C11 -56.0(3)
C8 C7 C12 Mo1 57.5(3)
Ga1 C7 C12 Mo1 -83.75(19)
C2 Mo1 C12 C11 171.7(3)
C8 Mo1 C12 C11 101.1(3)
C7 Mo1 C12 C11 133.4(4)
C1 Mo1 C12 C11 -162.7(3)
C6 Mo1 C12 C11 -125.4(3)
C3 Mo1 C12 C11 178.3(6)
C9 Mo1 C12 C11 63.9(3)
C5 Mo1 C12 C11 -94.1(3)
C4 Mo1 C12 C11 -77.5(4)
C10 Mo1 C12 C11 28.6(3)
C2 Mo1 C12 C7 38.3(3)
C8 Mo1 C12 C7 -32.3(2)
C1 Mo1 C12 C7 63.9(2)
C6 Mo1 C12 C7 101.2(2)
C3 Mo1 C12 C7 44.8(7)
C9 Mo1 C12 C7 -69.5(2)
C5 Mo1 C12 C7 132.5(2)
C11 Mo1 C12 C7 -133.4(4)
C4 Mo1 C12 C7 149.1(3)
C10 Mo1 C12 C7 -104.8(3)
N1 Si1 C13 Si2 108.9(2)
C17 Si1 C13 Si2 -135.0(2)
C16 Si1 C13 Si2 -7.7(3)
Ga1 Si1 C13 Si2 113.1(2)
N1 Si1 C13 Si3 -119.6(2)
C17 Si1 C13 Si3 -3.5(3)
C16 Si1 C13 Si3 123.8(2)
Ga1 Si1 C13 Si3 -115.4(2)
N1 Si1 C13 Ga1 -4.21(17)
C17 Si1 C13 Ga1 111.9(2)
C16 Si1 C13 Ga1 -120.80(18)
C20 Si2 C13 Si1 68.7(3)
C19 Si2 C13 Si1 -170.9(2)
C18 Si2 C13 Si1 -53.9(3)
C20 Si2 C13 Si3 -62.4(3)
C19 Si2 C13 Si3 58.1(2)
C18 Si2 C13 Si3 175.1(2)
C20 Si2 C13 Ga1 168.2(2)
C19 Si2 C13 Ga1 -71.3(2)
C18 Si2 C13 Ga1 45.6(2)
C22 Si3 C13 Si1 -176.4(2)
C23 Si3 C13 Si1 63.5(2)
C21 Si3 C13 Si1 -58.6(3)
C22 Si3 C13 Si2 -43.8(3)
C23 Si3 C13 Si2 -164.0(2)
C21 Si3 C13 Si2 73.9(3)
C22 Si3 C13 Ga1 84.3(2)
C23 Si3 C13 Ga1 -35.9(2)
C21 Si3 C13 Ga1 -158.0(2)
C7 Ga1 C13 Si1 -112.80(17)
C1 Ga1 C13 Si1 114.81(17)
N1 Ga1 C13 Si1 3.64(15)
Mo1 Ga1 C13 Si1 -177.02(8)
C7 Ga1 C13 Si2 130.29(18)
C1 Ga1 C13 Si2 -2.1(3)
N1 Ga1 C13 Si2 -113.27(19)
Si1 Ga1 C13 Si2 -116.9(2)
Mo1 Ga1 C13 Si2 66.1(3)
C7 Ga1 C13 Si3 1.2(3)
C1 Ga1 C13 Si3 -131.23(18)
N1 Ga1 C13 Si3 117.60(19)
Si1 Ga1 C13 Si3 114.0(2)
Mo1 Ga1 C13 Si3 -63.1(3)
C36 C31 C32 C33 0.0
C31 C32 C33 C34 0.0
C32 C33 C34 C35 0.0
C33 C34 C35 C36 0.0
C34 C35 C36 C31 0.0
C32 C31 C36 C35 0.0
C46 C41 C42 C43 0.0
C41 C42 C43 C44 0.0
C42 C43 C44 C45 0.0
C43 C44 C45 C46 0.0
C44 C45 C46 C41 0.0
C42 C41 C46 C45 0.0
